data_1536317
loop_
_publ_author_name
'Jung, B.'
'Meyer, G.'

_publ_section_title
;
 Synthese, Kristallstruktur und thermischer Abbau von
 Cs1.5(Re3I3Cl7.5(H2O)1.5)
;
_journal_name_full 'Zeitschrift fuer Anorganische und Allgemeine Chemie'
_journal_page_first 15
_journal_page_last 19
_journal_volume 610
_journal_year 1992
_chemical_formula_sum 'Cl7.5 Cs1.5 H3 I3 O1.5 Re3'
_chemical_name_systematic 'Cs1.5 (Re3 I3 Cl7.5 (H2 O)1.5)'
_space_group_IT_number 215
_symmetry_space_group_name_Hall 'P -4 2 3'
_symmetry_space_group_name_H-M 'P -4 3 m'
_cell_angle_alpha 90
_cell_angle_beta 90
_cell_angle_gamma 90
_cell_formula_units_Z 4
_cell_length_a 12.4106
_cell_length_b 12.4106
_cell_length_c 12.4106
_cell_volume 1911.518
_citation_journal_id_ASTM ZAACAB
_cod_data_source_file Jung_ZAACAB_1992_95.cif
_cod_data_source_block H3Cl7.5Cs1.5I3O1.5Re3
_cod_original_formula_sum 'H3 Cl7.5 Cs1.5 I3 O1.5 Re3'
_cod_database_code 1536317

loop_
_symmetry_equiv_pos_as_xyz
x,y,z
y,-x,-z
-x,-y,z
-y,x,-z
x,-y,-z
-y,-x,z
-x,y,-z
y,x,z
z,x,y
x,-z,-y
-z,-x,y
-x,z,-y
z,-x,-y
-x,-z,y
-z,x,-y
x,z,y
y,z,x
y,-z,-x
-z,-y,x
-y,z,-x
z,y,x
-y,-z,x
-z,y,-x
z,-y,-x

loop_
_atom_site_label
_atom_site_type_symbol
_atom_site_fract_x
_atom_site_fract_y
_atom_site_fract_z
_atom_site_occupancy
_atom_site_U_iso_or_equiv
O1 O-2 0.861 0.861 0.498 0.48 0.0
Re1 Re+3 0.79061 0.79061 0.65012 1 0.0
Cl2 Cl-1 0.91 0.91 0.7266 1 0.0
Cl1 Cl-1 0.7015 0.7015 0.5128 1 0.0
I1 I-1 0.6406 0.6406 0.9502 1 0.0
Cl3 Cl-1 0.8741 0.8741 0.4737 0.52 0.0
Cs2 Cs+1 0.5 0.5 0.5 1 0.0
Cs3 Cs+1 0.2299 0.2299 0.2299 1 0.0
Cs1 Cs+1 0 0 0 1 0.0
